data_4035983
loop_
_publ_author_name
'Cao, Jun'
'Yang, Fan'
'Sun, Jing'
'Huang, Ying'
'Yan, Chao-Guo'

_publ_section_title
;
 Construction of Unique Eight- or Nine-Membered Polyheterocyclic Systems
 via Multicomponent Reaction of l-Proline, Alkyl Propiolate, and Isatin.
;
_journal_issue 2
_journal_name_full 'The Journal of organic chemistry'
_journal_page_first 622
_journal_page_last 635
_journal_paper_doi 10.1021/acs.joc.8b02457
_journal_volume 84
_journal_year 2019
_chemical_formula_moiety 'C27 H25 F N2 O5'
_chemical_formula_sum 'C27 H25 F N2 O5'
_chemical_formula_weight 476.49
_space_group_crystal_system monoclinic
_space_group_IT_number 14
_space_group_name_Hall '-P 2ybc'
_space_group_name_H-M_alt 'P 1 21/c 1'
_atom_sites_solution_hydrogens geom
_audit_creation_method SHELXL-2014/7
_cell_angle_alpha 90
_cell_angle_beta 100.055(4)
_cell_angle_gamma 90
_cell_formula_units_Z 4
_cell_length_a 9.5634(10)
_cell_length_b 11.1224(12)
_cell_length_c 22.362(2)
_cell_measurement_reflns_used 5000
_cell_measurement_temperature 296(2)
_cell_measurement_theta_max 22.59
_cell_measurement_theta_min 2.60
_cell_volume 2342.1(4)
_computing_cell_refinement 'Bruker SAINT'
_computing_data_collection 'Bruker APEX2'
_computing_data_reduction 'Bruker SAINT'
_computing_molecular_graphics 'Bruker SHELXTL'
_computing_publication_material 'Bruker SHELXTL'
_computing_structure_refinement 'SHELXL-2014/7 (Sheldrick, 2014)'
_computing_structure_solution 'SHELXS-97 (Sheldrick 2008)'
_diffrn_ambient_temperature 296(2)
_diffrn_measured_fraction_theta_full 0.996
_diffrn_measured_fraction_theta_max 0.995
_diffrn_measurement_device_type 'CCD area detector'
_diffrn_measurement_method 'phi and omega scans'
_diffrn_radiation_source 'fine-focus sealed tube'
_diffrn_radiation_type MoK\a
_diffrn_radiation_wavelength 0.71073
_diffrn_reflns_av_R_equivalents 0.0629
_diffrn_reflns_av_unetI/netI 0.0750
_diffrn_reflns_Laue_measured_fraction_full 0.996
_diffrn_reflns_Laue_measured_fraction_max 0.995
_diffrn_reflns_limit_h_max 12
_diffrn_reflns_limit_h_min -10
_diffrn_reflns_limit_k_max 14
_diffrn_reflns_limit_k_min -14
_diffrn_reflns_limit_l_max 29
_diffrn_reflns_limit_l_min -22
_diffrn_reflns_number 23701
_diffrn_reflns_point_group_measured_fraction_full 0.996
_diffrn_reflns_point_group_measured_fraction_max 0.995
_diffrn_reflns_theta_full 25.242
_diffrn_reflns_theta_max 27.525
_diffrn_reflns_theta_min 2.163
_exptl_absorpt_coefficient_mu 0.099
_exptl_absorpt_correction_T_max 0.980
_exptl_absorpt_correction_T_min 0.975
_exptl_absorpt_correction_type multi-scan
_exptl_absorpt_process_details sadabs
_exptl_crystal_colour red
_exptl_crystal_density_diffrn 1.351
_exptl_crystal_description block
_exptl_crystal_F_000 1000
_exptl_crystal_size_max 0.260
_exptl_crystal_size_mid 0.240
_exptl_crystal_size_min 0.200
_refine_diff_density_max 0.348
_refine_diff_density_min -0.176
_refine_diff_density_rms 0.040
_refine_ls_extinction_method none
_refine_ls_goodness_of_fit_ref 1.015
_refine_ls_hydrogen_treatment constr
_refine_ls_matrix_type full
_refine_ls_number_parameters 318
_refine_ls_number_reflns 5373
_refine_ls_number_restraints 0
_refine_ls_restrained_S_all 1.015
_refine_ls_R_factor_all 0.1510
_refine_ls_R_factor_gt 0.0638
_refine_ls_shift/su_max 0.000
_refine_ls_shift/su_mean 0.000
_refine_ls_structure_factor_coef Fsqd
_refine_ls_weighting_details 'w=1/[\s^2^(Fo^2^)+(0.0670P)^2^+0.5099P] where P=(Fo^2^+2Fc^2^)/3'
_refine_ls_weighting_scheme calc
_refine_ls_wR_factor_gt 0.1309
_refine_ls_wR_factor_ref 0.1591
_reflns_Friedel_coverage 0.000
_reflns_number_gt 2770
_reflns_number_total 5373
_reflns_threshold_expression 'I > 2\s(I)'
_cod_data_source_file jo8b02457_si_002.cif
_cod_data_source_block 1e
_cod_original_sg_symbol_H-M 'P 21/c'
_cod_database_code 4035983
_shelx_shelxl_version_number 2014/7
_shelx_space_group_comment
; 
The symmetry employed for this shelxl refinement is uniquely defined 
by the following loop, which should always be used as a source of 
symmetry information in preference to the above space-group names. 
They are only intended as comments. 
;
_shelx_estimated_absorpt_t_min 0.975
_shelx_estimated_absorpt_t_max 0.980

loop_
_space_group_symop_operation_xyz
'x, y, z'
'-x, y+1/2, -z+1/2'
'-x, -y, -z'
'x, -y-1/2, z-1/2'

loop_
_atom_site_label
_atom_site_type_symbol
_atom_site_fract_x
_atom_site_fract_y
_atom_site_fract_z
_atom_site_U_iso_or_equiv
_atom_site_adp_type
_atom_site_occupancy
_atom_site_site_symmetry_order
_atom_site_calc_flag
_atom_site_refinement_flags_posn
_atom_site_refinement_flags_adp
C1 C 1.0371(3) 0.1465(3) 0.17187(13) 0.0695(8) Uani 1 1 d . .
H1 H 0.9555 0.1700 0.1455 0.083 Uiso 1 1 calc R U
C2 C 1.1133(4) 0.0494(3) 0.15719(15) 0.0864(10) Uani 1 1 d . .
H2 H 1.0842 0.0087 0.1208 0.104 Uiso 1 1 calc R U
C3 C 1.2326(4) 0.0126(3) 0.19632(17) 0.0856(9) Uani 1 1 d . .
H3 H 1.2851 -0.0526 0.1864 0.103 Uiso 1 1 calc R U
C4 C 1.2733(3) 0.0715(3) 0.24929(15) 0.0798(9) Uani 1 1 d . .
H4 H 1.3529 0.0454 0.2762 0.096 Uiso 1 1 calc R U
C5 C 1.1983(3) 0.1700(3) 0.26410(13) 0.0676(8) Uani 1 1 d . .
H5 H 1.2281 0.2099 0.3006 0.081 Uiso 1 1 calc R U
C6 C 1.0792(3) 0.2095(2) 0.22503(11) 0.0519(6) Uani 1 1 d . .
C7 C 0.9983(3) 0.3180(2) 0.23800(11) 0.0591(7) Uani 1 1 d . .
H7A H 0.8979 0.2986 0.2320 0.071 Uiso 1 1 calc R U
H7B H 1.0280 0.3409 0.2802 0.071 Uiso 1 1 calc R U
C8 C 0.9285(2) 0.4462(2) 0.14627(10) 0.0465(6) Uani 1 1 d . .
C9 C 0.9878(2) 0.5549(2) 0.12005(10) 0.0425(6) Uani 1 1 d . .
C10 C 1.1164(2) 0.5857(2) 0.16276(10) 0.0447(6) Uani 1 1 d . .
C11 C 1.2179(2) 0.6749(2) 0.16455(11) 0.0501(6) Uani 1 1 d . .
H11 H 1.2116 0.7328 0.1342 0.060 Uiso 1 1 calc R U
C12 C 1.3293(3) 0.6743(2) 0.21335(13) 0.0576(7) Uani 1 1 d . .
C13 C 1.3459(3) 0.5918(3) 0.25855(12) 0.0648(8) Uani 1 1 d . .
H13 H 1.4228 0.5962 0.2903 0.078 Uiso 1 1 calc R U
C14 C 1.2463(3) 0.5007(3) 0.25668(11) 0.0615(7) Uani 1 1 d . .
H14 H 1.2560 0.4418 0.2867 0.074 Uiso 1 1 calc R U
C15 C 1.1325(2) 0.4993(2) 0.20940(10) 0.0466(6) Uani 1 1 d . .
C16 C 1.1442(3) 0.8182(3) -0.00736(14) 0.0808(9) Uani 1 1 d . .
H16A H 1.0703 0.8727 -0.0248 0.121 Uiso 1 1 calc R U
H16B H 1.2021 0.7989 -0.0370 0.121 Uiso 1 1 calc R U
H16C H 1.2018 0.8553 0.0272 0.121 Uiso 1 1 calc R U
C17 C 0.9913(2) 0.7237(2) 0.04966(10) 0.0461(6) Uani 1 1 d . .
C18 C 0.9288(2) 0.6074(2) 0.06588(9) 0.0417(5) Uani 1 1 d . .
C19 C 0.8096(2) 0.5579(2) 0.02710(10) 0.0452(6) Uani 1 1 d . .
H19 H 0.7725 0.4886 0.0416 0.054 Uiso 1 1 calc R U
C20 C 0.7414(2) 0.5959(2) -0.02791(10) 0.0415(5) Uani 1 1 d . .
C21 C 0.7669(3) 0.7034(2) -0.06464(11) 0.0547(6) Uani 1 1 d . .
H21A H 0.8504 0.6917 -0.0831 0.066 Uiso 1 1 calc R U
H21B H 0.7804 0.7748 -0.0394 0.066 Uiso 1 1 calc R U
C22 C 0.6345(3) 0.7150(2) -0.11302(12) 0.0670(8) Uani 1 1 d . .
H22A H 0.5695 0.7735 -0.1009 0.080 Uiso 1 1 calc R U
H22B H 0.6592 0.7401 -0.1514 0.080 Uiso 1 1 calc R U
C23 C 0.5684(3) 0.5917(2) -0.11855(10) 0.0532(6) Uani 1 1 d . .
H23A H 0.4658 0.5967 -0.1231 0.064 Uiso 1 1 calc R U
H23B H 0.5929 0.5487 -0.1530 0.064 Uiso 1 1 calc R U
C24 C 0.5853(2) 0.4205(2) -0.04708(10) 0.0467(6) Uani 1 1 d . .
H24 H 0.6284 0.3895 -0.0098 0.056 Uiso 1 1 calc R U
C25 C 0.4890(2) 0.3511(2) -0.07996(11) 0.0513(6) Uani 1 1 d . .
H25 H 0.4406 0.3772 -0.1174 0.062 Uiso 1 1 calc R U
C26 C 0.4598(3) 0.2336(2) -0.05675(12) 0.0525(6) Uani 1 1 d . .
C27 C 0.3377(4) 0.0501(3) -0.07599(14) 0.0855(10) Uani 1 1 d . .
H27A H 0.4172 -0.0022 -0.0770 0.128 Uiso 1 1 calc R U
H27B H 0.2556 0.0190 -0.1023 0.128 Uiso 1 1 calc R U
H27C H 0.3191 0.0546 -0.0352 0.128 Uiso 1 1 calc R U
F1 F 1.43007(16) 0.76210(14) 0.21508(8) 0.0829(5) Uani 1 1 d . .
N1 N 1.0196(2) 0.41957(18) 0.19917(8) 0.0504(5) Uani 1 1 d . .
N2 N 0.62927(19) 0.53244(17) -0.06131(8) 0.0437(5) Uani 1 1 d . .
O1 O 0.82009(18) 0.38893(16) 0.12737(7) 0.0621(5) Uani 1 1 d . .
O2 O 1.08148(17) 0.70938(15) 0.01151(8) 0.0584(5) Uani 1 1 d . .
O3 O 0.9630(2) 0.81914(16) 0.06933(9) 0.0700(5) Uani 1 1 d . .
O4 O 0.5073(2) 0.19677(17) -0.00680(9) 0.0855(6) Uani 1 1 d . .
O5 O 0.3699(2) 0.16890(17) -0.09619(8) 0.0755(6) Uani 1 1 d . .

loop_
_atom_site_aniso_label
_atom_site_aniso_U_11
_atom_site_aniso_U_22
_atom_site_aniso_U_33
_atom_site_aniso_U_23
_atom_site_aniso_U_13
_atom_site_aniso_U_12
C1 0.0779(19) 0.0546(18) 0.0683(18) 0.0100(15) -0.0087(15) -0.0101(16)
C2 0.113(3) 0.0490(19) 0.088(2) -0.0060(16) -0.007(2) -0.0126(19)
C3 0.100(3) 0.0440(18) 0.110(3) 0.0105(19) 0.012(2) 0.0024(18)
C4 0.074(2) 0.070(2) 0.088(2) 0.0195(18) -0.0053(17) 0.0010(18)
C5 0.0687(18) 0.067(2) 0.0625(17) 0.0120(15) -0.0026(15) -0.0044(16)
C6 0.0523(15) 0.0538(16) 0.0482(14) 0.0129(12) 0.0049(12) -0.0122(13)
C7 0.0592(15) 0.0709(19) 0.0472(14) 0.0155(13) 0.0092(12) -0.0012(15)
C8 0.0438(14) 0.0523(15) 0.0431(13) 0.0001(11) 0.0072(11) 0.0009(12)
C9 0.0389(12) 0.0433(14) 0.0442(13) -0.0052(11) 0.0045(10) 0.0023(11)
C10 0.0414(13) 0.0453(14) 0.0472(13) -0.0083(11) 0.0076(11) 0.0056(11)
C11 0.0437(14) 0.0486(15) 0.0566(15) -0.0073(12) 0.0046(12) 0.0033(12)
C12 0.0406(14) 0.0531(16) 0.0761(18) -0.0139(14) 0.0015(13) -0.0043(13)
C13 0.0518(16) 0.077(2) 0.0593(17) -0.0076(15) -0.0081(13) -0.0015(15)
C14 0.0595(16) 0.0728(19) 0.0486(15) 0.0047(13) -0.0005(13) 0.0039(15)
C15 0.0418(13) 0.0540(15) 0.0436(13) -0.0032(12) 0.0061(11) 0.0022(12)
C16 0.078(2) 0.079(2) 0.086(2) 0.0151(17) 0.0156(17) -0.0226(17)
C17 0.0427(13) 0.0436(16) 0.0482(14) -0.0030(12) -0.0028(11) 0.0022(12)
C18 0.0408(12) 0.0392(13) 0.0448(13) -0.0051(10) 0.0065(11) 0.0054(11)
C19 0.0476(14) 0.0391(13) 0.0471(13) 0.0023(11) 0.0034(11) -0.0025(11)
C20 0.0408(13) 0.0389(13) 0.0447(13) -0.0015(10) 0.0071(11) 0.0036(11)
C21 0.0592(15) 0.0493(16) 0.0533(14) 0.0065(12) 0.0035(12) -0.0072(13)
C22 0.0758(18) 0.0616(18) 0.0579(16) 0.0134(13) -0.0038(14) -0.0023(15)
C23 0.0497(14) 0.0598(17) 0.0470(14) 0.0066(12) -0.0001(11) -0.0029(13)
C24 0.0457(14) 0.0479(16) 0.0453(13) 0.0014(11) 0.0050(11) 0.0013(12)
C25 0.0484(14) 0.0576(16) 0.0455(13) 0.0041(12) 0.0019(11) -0.0075(13)
C26 0.0482(14) 0.0546(17) 0.0527(15) -0.0003(13) 0.0035(12) -0.0072(13)
C27 0.106(2) 0.0553(19) 0.089(2) 0.0053(16) 0.0008(18) -0.0262(18)
F1 0.0582(9) 0.0682(11) 0.1127(13) -0.0061(9) -0.0121(9) -0.0109(9)
N1 0.0494(12) 0.0567(13) 0.0442(11) 0.0053(10) 0.0056(9) 0.0006(10)
N2 0.0448(11) 0.0449(12) 0.0399(10) 0.0019(9) 0.0032(9) -0.0025(9)
O1 0.0555(11) 0.0649(12) 0.0618(11) 0.0104(9) -0.0007(9) -0.0135(10)
O2 0.0550(10) 0.0550(11) 0.0684(11) 0.0020(9) 0.0192(9) -0.0047(9)
O3 0.0801(13) 0.0427(11) 0.0886(13) -0.0141(9) 0.0184(10) -0.0008(10)
O4 0.1003(15) 0.0712(14) 0.0739(13) 0.0190(11) -0.0157(12) -0.0214(12)
O5 0.0882(13) 0.0687(13) 0.0631(11) 0.0051(10) -0.0046(10) -0.0326(11)

loop_
_atom_type_symbol
_atom_type_description
_atom_type_scat_dispersion_real
_atom_type_scat_dispersion_imag
_atom_type_scat_source
C C 0.0033 0.0016 'International Tables Vol C Tables 4.2.6.8 and 6.1.1.4'
H H 0.0000 0.0000 'International Tables Vol C Tables 4.2.6.8 and 6.1.1.4'
N N 0.0061 0.0033 'International Tables Vol C Tables 4.2.6.8 and 6.1.1.4'
O O 0.0106 0.0060 'International Tables Vol C Tables 4.2.6.8 and 6.1.1.4'
F F 0.0171 0.0103 'International Tables Vol C Tables 4.2.6.8 and 6.1.1.4'

loop_
_geom_angle_atom_site_label_1
_geom_angle_atom_site_label_2
_geom_angle_atom_site_label_3
_geom_angle
C2 C1 C6 121.2(3)
C2 C1 H1 119.4
C6 C1 H1 119.4
C3 C2 C1 119.9(3)
C3 C2 H2 120.0
C1 C2 H2 120.0
C4 C3 C2 119.6(3)
C4 C3 H3 120.2
C2 C3 H3 120.2
C3 C4 C5 120.9(3)
C3 C4 H4 119.6
C5 C4 H4 119.6
C6 C5 C4 120.4(3)
C6 C5 H5 119.8
C4 C5 H5 119.8
C1 C6 C5 117.9(3)
C1 C6 C7 119.8(2)
C5 C6 C7 122.3(2)
N1 C7 C6 112.32(19)
N1 C7 H7A 109.1
C6 C7 H7A 109.1
N1 C7 H7B 109.1
C6 C7 H7B 109.1
H7A C7 H7B 107.9
O1 C8 N1 123.8(2)
O1 C8 C9 129.7(2)
N1 C8 C9 106.5(2)
C18 C9 C10 130.2(2)
C18 C9 C8 124.3(2)
C10 C9 C8 105.47(19)
C11 C10 C15 118.9(2)
C11 C10 C9 133.9(2)
C15 C10 C9 107.2(2)
C10 C11 C12 117.3(2)
C10 C11 H11 121.3
C12 C11 H11 121.3
C13 C12 F1 118.2(2)
C13 C12 C11 124.4(2)
F1 C12 C11 117.4(2)
C12 C13 C14 118.8(2)
C12 C13 H13 120.6
C14 C13 H13 120.6
C15 C14 C13 118.5(2)
C15 C14 H14 120.7
C13 C14 H14 120.7
C14 C15 N1 128.5(2)
C14 C15 C10 122.1(2)
N1 C15 C10 109.48(19)
O2 C16 H16A 109.5
O2 C16 H16B 109.5
H16A C16 H16B 109.5
O2 C16 H16C 109.5
H16A C16 H16C 109.5
H16B C16 H16C 109.5
O3 C17 O2 123.9(2)
O3 C17 C18 123.5(2)
O2 C17 C18 112.6(2)
C9 C18 C19 122.4(2)
C9 C18 C17 117.49(19)
C19 C18 C17 120.02(19)
C20 C19 C18 129.9(2)
C20 C19 H19 115.0
C18 C19 H19 115.0
C19 C20 N2 122.2(2)
C19 C20 C21 130.5(2)
N2 C20 C21 107.22(18)
C20 C21 C22 105.28(19)
C20 C21 H21A 110.7
C22 C21 H21A 110.7
C20 C21 H21B 110.7
C22 C21 H21B 110.7
H21A C21 H21B 108.8
C23 C22 C21 105.4(2)
C23 C22 H22A 110.7
C21 C22 H22A 110.7
C23 C22 H22B 110.7
C21 C22 H22B 110.7
H22A C22 H22B 108.8
N2 C23 C22 103.91(18)
N2 C23 H23A 111.0
C22 C23 H23A 111.0
N2 C23 H23B 111.0
C22 C23 H23B 111.0
H23A C23 H23B 109.0
C25 C24 N2 127.9(2)
C25 C24 H24 116.1
N2 C24 H24 116.1
C24 C25 C26 119.0(2)
C24 C25 H25 120.5
C26 C25 H25 120.5
O4 C26 O5 121.8(2)
O4 C26 C25 125.0(2)
O5 C26 C25 113.1(2)
O5 C27 H27A 109.5
O5 C27 H27B 109.5
H27A C27 H27B 109.5
O5 C27 H27C 109.5
H27A C27 H27C 109.5
H27B C27 H27C 109.5
C8 N1 C15 111.31(19)
C8 N1 C7 123.1(2)
C15 N1 C7 125.63(19)
C24 N2 C20 125.26(18)
C24 N2 C23 121.33(19)
C20 N2 C23 113.13(18)
C17 O2 C16 115.9(2)
C26 O5 C27 115.8(2)

loop_
_geom_bond_atom_site_label_1
_geom_bond_atom_site_label_2
_geom_bond_distance
C1 C2 1.374(4)
C1 C6 1.379(4)
C1 H1 0.9300
C2 C3 1.374(4)
C2 H2 0.9300
C3 C4 1.350(4)
C3 H3 0.9300
C4 C5 1.381(4)
C4 H4 0.9300
C5 C6 1.380(3)
C5 H5 0.9300
C6 C7 1.490(3)
C7 N1 1.460(3)
C7 H7A 0.9700
C7 H7B 0.9700
C8 O1 1.227(3)
C8 N1 1.373(3)
C8 C9 1.498(3)
C9 C18 1.374(3)
C9 C10 1.460(3)
C10 C11 1.383(3)
C10 C15 1.407(3)
C11 C12 1.386(3)
C11 H11 0.9300
C12 C13 1.354(4)
C12 F1 1.367(3)
C13 C14 1.387(4)
C13 H13 0.9300
C14 C15 1.378(3)
C14 H14 0.9300
C15 N1 1.385(3)
C16 O2 1.446(3)
C16 H16A 0.9600
C16 H16B 0.9600
C16 H16C 0.9600
C17 O3 1.197(3)
C17 O2 1.325(3)
C17 C18 1.496(3)
C18 C19 1.418(3)
C19 C20 1.356(3)
C19 H19 0.9300
C20 N2 1.388(3)
C20 C21 1.494(3)
C21 C22 1.521(3)
C21 H21A 0.9700
C21 H21B 0.9700
C22 C23 1.507(3)
C22 H22A 0.9700
C22 H22B 0.9700
C23 N2 1.467(3)
C23 H23A 0.9700
C23 H23B 0.9700
C24 C25 1.322(3)
C24 N2 1.370(3)
C24 H24 0.9300
C25 C26 1.451(3)
C25 H25 0.9300
C26 O4 1.202(3)
C26 O5 1.331(3)
C27 O5 1.447(3)
C27 H27A 0.9600
C27 H27B 0.9600
C27 H27C 0.9600
